data_7246425
loop_
_publ_author_name
'Wei, Minghui'
'Liu, Chengkou'
'Wang, Chang-Sheng'
'Li, Yuguang'
'Qiu, Peng'
'Dong, Quanxiao'
'Yang, Zhao'
'Fang, Zheng'
'Guo, Kai'

_publ_section_title
;
 Synthesis of pyrido[1,2-a]indol-6(7H)-ones via a visible
 light-photocatalyzed formal (4 + 2) cycloaddition of indole-derived
 bromides and alkenes or alkynes
;
_journal_issue 6
_journal_name_full 'Green Chemistry'
_journal_page_first 2453
_journal_page_last 2457
_journal_paper_doi 10.1039/D2GC04491A
_journal_volume 25
_journal_year 2023
_chemical_formula_moiety 'C20 H19 N O'
_chemical_formula_sum 'C20 H19 N O'
_chemical_formula_weight 289.36
_space_group_crystal_system monoclinic
_space_group_IT_number 14
_space_group_name_Hall '-P 2ybc'
_space_group_name_H-M_alt 'P 1 21/c 1'
_atom_sites_solution_hydrogens geom
_atom_sites_solution_primary dual
_audit_block_doi 10.5517/ccdc.csd.cc2bg1gb
_audit_creation_date 2021-06-18
_audit_creation_method
;
Olex2 1.3
(compiled 2020.11.12 svn.r5f609507 for OlexSys, GUI svn.r6272)
;
_audit_update_record
;
2022-03-14 deposited with the CCDC.	2023-02-28 downloaded from the CCDC.
;
_cell_angle_alpha 90
_cell_angle_beta 101.972(8)
_cell_angle_gamma 90
_cell_formula_units_Z 8
_cell_length_a 25.949(7)
_cell_length_b 10.787(3)
_cell_length_c 11.392(3)
_cell_measurement_reflns_used 3936
_cell_measurement_temperature 193
_cell_measurement_theta_max 24.544
_cell_measurement_theta_min 2.628
_cell_volume 3119.4(15)
_computing_cell_refinement 'SAINT V8.40A (Bruker, 2019)'
_computing_data_reduction 'SAINT V8.40A (Bruker, 2019)'
_computing_molecular_graphics 'Olex2 1.3 (Dolomanov et al., 2009)'
_computing_publication_material 'Olex2 1.3 (Dolomanov et al., 2009)'
_computing_structure_refinement 'SHELXL 2018/3 (Sheldrick, 2015)'
_computing_structure_solution 'SHELXT 2014/5 (Sheldrick, 2014)'
_diffrn_ambient_temperature 193
_diffrn_measured_fraction_theta_full 0.992
_diffrn_measured_fraction_theta_max 0.989
_diffrn_measurement_device_type 'Bruker D8 VENTURE'
_diffrn_measurement_method '\f and \w scans'
_diffrn_radiation_type MoK\a
_diffrn_radiation_wavelength 0.71073
_diffrn_reflns_av_R_equivalents 0.0853
_diffrn_reflns_av_unetI/netI 0.1009
_diffrn_reflns_Laue_measured_fraction_full 0.992
_diffrn_reflns_Laue_measured_fraction_max 0.989
_diffrn_reflns_limit_h_max 33
_diffrn_reflns_limit_h_min -33
_diffrn_reflns_limit_k_max 13
_diffrn_reflns_limit_k_min -7
_diffrn_reflns_limit_l_max 14
_diffrn_reflns_limit_l_min -14
_diffrn_reflns_number 23973
_diffrn_reflns_point_group_measured_fraction_full 0.992
_diffrn_reflns_point_group_measured_fraction_max 0.989
_diffrn_reflns_theta_full 25.242
_diffrn_reflns_theta_max 27.576
_diffrn_reflns_theta_min 2.143
_diffrn_source_current 40.0
_diffrn_source_power 2.0
_diffrn_source_voltage 50.0
_diffrn_standards_number 0
_exptl_absorpt_coefficient_mu 0.075
_exptl_absorpt_correction_T_max 0.7455
_exptl_absorpt_correction_T_min 0.5462
_exptl_absorpt_correction_type multi-scan
_exptl_absorpt_process_details
;
SADABS-2016/2 (Bruker,2016/2) was used for absorption correction.
wR2(int) was 0.1228 before and 0.0773 after correction.
The Ratio of minimum to maximum transmission is 0.7327.
The \l/2 correction factor is Not present.
;
_exptl_crystal_density_diffrn 1.232
_exptl_crystal_description block
_exptl_crystal_F_000 1232
_exptl_crystal_size_max 0.12
_exptl_crystal_size_mid 0.1
_exptl_crystal_size_min 0.1
_refine_diff_density_max 0.423
_refine_diff_density_min -0.266
_refine_diff_density_rms 0.057
_refine_ls_extinction_method none
_refine_ls_goodness_of_fit_ref 1.061
_refine_ls_hydrogen_treatment constr
_refine_ls_matrix_type full
_refine_ls_number_parameters 402
_refine_ls_number_reflns 7121
_refine_ls_number_restraints 0
_refine_ls_restrained_S_all 1.061
_refine_ls_R_factor_all 0.1969
_refine_ls_R_factor_gt 0.0996
_refine_ls_shift/su_max 0.000
_refine_ls_shift/su_mean 0.000
_refine_ls_structure_factor_coef Fsqd
_refine_ls_weighting_details 'w=1/[\s^2^(Fo^2^)+(0.0318P)^2^+7.7967P] where P=(Fo^2^+2Fc^2^)/3'
_refine_ls_weighting_scheme calc
_refine_ls_wR_factor_gt 0.1989
_refine_ls_wR_factor_ref 0.2444
_reflns_Friedel_coverage 0.000
_reflns_number_gt 3313
_reflns_number_total 7121
_reflns_threshold_expression 'I > 2\s(I)'
_cod_data_source_file d2gc04491a2.cif
_cod_data_source_block a
_cod_depositor_comments 'Adding full bibliography for 7246425.cif.'
_cod_original_cell_volume 3119.6(16)
_cod_database_code 7246425
_shelx_shelxl_version_number 2018/3
_shelx_space_group_comment
;
The symmetry employed for this shelxl refinement is uniquely defined
by the following loop, which should always be used as a source of
symmetry information in preference to the above space-group names.
They are only intended as comments.
;
_shelx_estimated_absorpt_t_max 0.993
_shelx_estimated_absorpt_t_min 0.991
_olex2_refinement_description
;
1. Twinned data refinement
 Scales: 0.835(2)
 0.165(2)
2. Fixed Uiso
 At 1.2 times of:
  All C(H) groups, All C(H,H) groups
 At 1.5 times of:
  All C(H,H,H) groups
3.a Ternary CH refined with riding coordinates:
 C9(H9), C29(H29)
3.b Secondary CH2 refined with riding coordinates:
 C10(H10A,H10B), C30(H30A,H30B)
3.c Aromatic/amide H refined with riding coordinates:
 C2(H2), C3(H3), C4(H4), C5(H5), C7(H7), C16(H16), C17(H17), C18(H18),
 C19(H19), C20(H20), C22(H22), C23(H23), C24(H24), C25(H25), C27(H27), C35(H35),
  C36(H36), C37(H37), C38(H38), C39(H39)
3.d Idealised Me refined as rotating group:
 C13(H13A,H13B,H13C), C14(H14A,H14B,H14C), C32(H32A,H32B,H32C), C33(H33A,H33B,
 H33C)
;
_olex2_submission_special_instructions 'No special instructions were received'

loop_
_space_group_symop_operation_xyz
'x, y, z'
'-x, y+1/2, -z+1/2'
'-x, -y, -z'
'x, -y-1/2, z-1/2'

loop_
_atom_site_label
_atom_site_type_symbol
_atom_site_fract_x
_atom_site_fract_y
_atom_site_fract_z
_atom_site_U_iso_or_equiv
_atom_site_adp_type
_atom_site_occupancy
_atom_site_site_symmetry_order
_atom_site_calc_flag
_atom_site_refinement_flags_posn
_atom_site_refinement_flags_adp
_atom_site_refinement_flags_occupancy
_atom_site_disorder_assembly
_atom_site_disorder_group
O1 O 0.52152(16) 0.3975(4) 0.9003(4) 0.0594(11) Uani 1 1 d . . . . .
N1 N 0.59431(18) 0.4486(4) 0.8293(4) 0.0468(11) Uani 1 1 d . . . . .
C1 C 0.6165(2) 0.5310(5) 0.9204(5) 0.0479(14) Uani 1 1 d . . . . .
C2 C 0.6000(3) 0.5737(5) 1.0205(5) 0.0552(15) Uani 1 1 d . . . . .
H2 H 0.567728 0.546612 1.038991 0.066 Uiso 1 1 calc R U . . .
C3 C 0.6322(3) 0.6575(6) 1.0929(6) 0.0685(19) Uani 1 1 d . . . . .
H3 H 0.621771 0.688903 1.162414 0.082 Uiso 1 1 calc R U . . .
C4 C 0.6794(3) 0.6968(6) 1.0663(6) 0.0678(19) Uani 1 1 d . . . . .
H4 H 0.700648 0.754241 1.118219 0.081 Uiso 1 1 calc R U . . .
C5 C 0.6959(3) 0.6552(6) 0.9678(6) 0.0666(19) Uani 1 1 d . . . . .
H5 H 0.728081 0.683986 0.950137 0.080 Uiso 1 1 calc R U . . .
C6 C 0.6649(2) 0.5696(6) 0.8930(6) 0.0552(15) Uani 1 1 d . . . . .
C7 C 0.6707(2) 0.5086(6) 0.7842(6) 0.0608(17) Uani 1 1 d . . . . .
H7 H 0.699519 0.517456 0.745240 0.073 Uiso 1 1 calc R U . . .
C8 C 0.6280(2) 0.4367(6) 0.7475(5) 0.0555(16) Uani 1 1 d . . . . .
C9 C 0.6147(3) 0.3450(7) 0.6501(6) 0.0673(19) Uani 1 1 d . . . . .
H9 H 0.626160 0.262365 0.685960 0.081 Uiso 1 1 calc R U . . .
C10 C 0.5569(3) 0.3394(7) 0.6098(6) 0.072(2) Uani 1 1 d . . . . .
H10A H 0.548180 0.275865 0.546094 0.087 Uiso 1 1 calc R U . . .
H10B H 0.544312 0.420343 0.573991 0.087 Uiso 1 1 calc R U . . .
C11 C 0.5274(2) 0.3090(5) 0.7094(6) 0.0515(15) Uani 1 1 d . . . . .
C12 C 0.5453(2) 0.3879(5) 0.8192(5) 0.0491(14) Uani 1 1 d . . . . .
C13 C 0.5324(3) 0.1737(6) 0.7479(6) 0.071(2) Uani 1 1 d . . . . .
H13A H 0.569239 0.155364 0.784247 0.107 Uiso 1 1 calc R U . . .
H13B H 0.520828 0.120498 0.677664 0.107 Uiso 1 1 calc R U . . .
H13C H 0.510361 0.158195 0.806567 0.107 Uiso 1 1 calc R U . . .
C14 C 0.4696(2) 0.3385(7) 0.6612(7) 0.076(2) Uani 1 1 d . . . . .
H14A H 0.449584 0.322999 0.723844 0.114 Uiso 1 1 calc R U . . .
H14B H 0.455999 0.285740 0.591653 0.114 Uiso 1 1 calc R U . . .
H14C H 0.465948 0.425782 0.637068 0.114 Uiso 1 1 calc R U . . .
C15 C 0.6446(2) 0.3664(6) 0.5495(5) 0.0548(15) Uani 1 1 d . . . . .
C16 C 0.6453(3) 0.4797(7) 0.4940(6) 0.0677(18) Uani 1 1 d . . . . .
H16 H 0.626964 0.548106 0.518437 0.081 Uiso 1 1 calc R U . . .
C17 C 0.6730(3) 0.4942(7) 0.4017(6) 0.075(2) Uani 1 1 d . . . . .
H17 H 0.673105 0.572189 0.362942 0.090 Uiso 1 1 calc R U . . .
C18 C 0.7006(3) 0.3940(9) 0.3665(6) 0.080(2) Uani 1 1 d . . . . .
H18 H 0.719346 0.402624 0.303623 0.096 Uiso 1 1 calc R U . . .
C19 C 0.6999(3) 0.2836(8) 0.4246(7) 0.073(2) Uani 1 1 d . . . . .
H19 H 0.719030 0.215342 0.402534 0.088 Uiso 1 1 calc R U . . .
C20 C 0.6723(2) 0.2689(7) 0.5140(6) 0.0631(17) Uani 1 1 d . . . . .
H20 H 0.672292 0.190562 0.552066 0.076 Uiso 1 1 calc R U . . .
O2 O 0.98288(15) 0.1098(4) 0.8655(4) 0.0541(10) Uani 1 1 d . . . . .
N2 N 0.90582(17) 0.0596(4) 0.7421(4) 0.0411(10) Uani 1 1 d . . . . .
C21 C 0.8848(2) -0.0158(5) 0.8226(5) 0.0432(13) Uani 1 1 d . . . . .
C22 C 0.9064(2) -0.0535(5) 0.9372(5) 0.0478(14) Uani 1 1 d . . . . .
H22 H 0.941082 -0.029405 0.975376 0.057 Uiso 1 1 calc R U . . .
C23 C 0.8764(2) -0.1276(6) 0.9953(5) 0.0562(16) Uani 1 1 d . . . . .
H23 H 0.890701 -0.155925 1.074254 0.067 Uiso 1 1 calc R U . . .
C24 C 0.8252(3) -0.1615(6) 0.9401(6) 0.0617(17) Uani 1 1 d . . . . .
H24 H 0.804721 -0.210292 0.982829 0.074 Uiso 1 1 calc R U . . .
C25 C 0.8042(2) -0.1255(6) 0.8255(6) 0.0565(16) Uani 1 1 d . . . . .
H25 H 0.769724 -0.151094 0.787421 0.068 Uiso 1 1 calc R U . . .
C26 C 0.8338(2) -0.0505(5) 0.7646(5) 0.0456(13) Uani 1 1 d . . . . .
C27 C 0.8242(2) 0.0040(6) 0.6477(5) 0.0506(14) Uani 1 1 d . . . . .
H27 H 0.792829 -0.004532 0.588118 0.061 Uiso 1 1 calc R U . . .
C28 C 0.8675(2) 0.0702(5) 0.6362(5) 0.0451(13) Uani 1 1 d . . . . .
C29 C 0.8780(2) 0.1509(5) 0.5378(5) 0.0498(14) Uani 1 1 d . . . . .
H29 H 0.866636 0.236769 0.553508 0.060 Uiso 1 1 calc R U . . .
C30 C 0.9375(2) 0.1550(6) 0.5431(5) 0.0532(15) Uani 1 1 d . . . . .
H30A H 0.949401 0.071880 0.523134 0.064 Uiso 1 1 calc R U . . .
H30B H 0.944633 0.213859 0.481806 0.064 Uiso 1 1 calc R U . . .
C31 C 0.9692(2) 0.1940(5) 0.6661(5) 0.0485(14) Uani 1 1 d . . . . .
C32 C 1.0281(2) 0.1735(7) 0.6668(6) 0.0699(19) Uani 1 1 d . . . . .
H32A H 1.049437 0.204929 0.742160 0.105 Uiso 1 1 calc R U . . .
H32B H 1.037496 0.217805 0.599123 0.105 Uiso 1 1 calc R U . . .
H32C H 1.034851 0.084710 0.659646 0.105 Uiso 1 1 calc R U . . .
C33 C 0.9599(3) 0.3301(5) 0.6948(6) 0.0688(19) Uani 1 1 d . . . . .
H33A H 0.923061 0.341474 0.700453 0.103 Uiso 1 1 calc R U . . .
H33B H 0.967861 0.383042 0.630962 0.103 Uiso 1 1 calc R U . . .
H33C H 0.982940 0.352596 0.771406 0.103 Uiso 1 1 calc R U . . .
C34 C 0.8490(2) 0.1148(6) 0.4146(5) 0.0469(14) Uani 1 1 d . . . . .
C35 C 0.8242(2) 0.2042(6) 0.3365(5) 0.0537(15) Uani 1 1 d . . . . .
H35 H 0.824415 0.288025 0.362232 0.064 Uiso 1 1 calc R U . . .
C36 C 0.7993(2) 0.1733(7) 0.2219(6) 0.0614(17) Uani 1 1 d . . . . .
H36 H 0.782182 0.236201 0.169678 0.074 Uiso 1 1 calc R U . . .
C37 C 0.7985(3) 0.0544(6) 0.1815(6) 0.0614(17) Uani 1 1 d . . . . .
H37 H 0.781202 0.034238 0.101920 0.074 Uiso 1 1 calc R U . . .
C38 C 0.8233(3) -0.0362(6) 0.2583(5) 0.0594(16) Uani 1 1 d . . . . .
H38 H 0.823095 -0.119646 0.231611 0.071 Uiso 1 1 calc R U . . .
C39 C 0.8480(2) -0.0064(6) 0.3727(5) 0.0538(15) Uani 1 1 d . . . . .
H39 H 0.864924 -0.069852 0.424652 0.065 Uiso 1 1 calc R U . . .
C40 C 0.9550(2) 0.1174(5) 0.7664(5) 0.0454(13) Uani 1 1 d . . . . .

loop_
_atom_site_aniso_label
_atom_site_aniso_U_11
_atom_site_aniso_U_22
_atom_site_aniso_U_33
_atom_site_aniso_U_23
_atom_site_aniso_U_13
_atom_site_aniso_U_12
O1 0.063(3) 0.055(3) 0.062(3) 0.000(2) 0.018(2) -0.005(2)
N1 0.048(3) 0.041(3) 0.051(3) -0.004(2) 0.010(2) -0.002(2)
C1 0.061(4) 0.034(3) 0.044(3) 0.000(3) 0.000(3) 0.003(3)
C2 0.068(4) 0.045(3) 0.048(3) -0.001(3) 0.002(3) 0.001(3)
C3 0.086(5) 0.054(4) 0.059(4) -0.006(3) -0.001(4) 0.005(4)
C4 0.080(5) 0.053(4) 0.059(4) -0.007(3) -0.013(4) -0.003(4)
C5 0.066(4) 0.058(4) 0.067(4) -0.005(4) -0.006(3) -0.012(3)
C6 0.054(4) 0.049(3) 0.059(4) 0.000(3) 0.004(3) -0.002(3)
C7 0.053(4) 0.062(4) 0.069(4) -0.011(4) 0.016(3) -0.020(3)
C8 0.055(4) 0.063(4) 0.050(4) -0.010(3) 0.015(3) -0.003(3)
C9 0.075(5) 0.071(5) 0.058(4) -0.013(4) 0.019(3) -0.008(4)
C10 0.077(5) 0.070(5) 0.069(5) -0.010(4) 0.011(4) -0.013(4)
C11 0.048(3) 0.044(3) 0.061(4) 0.000(3) 0.007(3) -0.005(3)
C12 0.054(4) 0.039(3) 0.053(4) 0.009(3) 0.010(3) 0.004(3)
C13 0.095(5) 0.049(4) 0.063(4) 0.003(3) 0.002(4) -0.003(4)
C14 0.061(4) 0.067(5) 0.088(5) -0.014(4) -0.014(4) -0.004(4)
C15 0.060(4) 0.058(4) 0.045(3) -0.010(3) 0.007(3) -0.006(3)
C16 0.064(4) 0.070(5) 0.068(4) -0.006(4) 0.012(3) 0.005(4)
C17 0.089(5) 0.072(5) 0.056(4) 0.004(4) 0.000(4) -0.014(4)
C18 0.083(5) 0.112(7) 0.048(4) -0.019(5) 0.021(4) -0.033(5)
C19 0.067(4) 0.078(5) 0.076(5) -0.031(4) 0.018(4) -0.010(4)
C20 0.067(4) 0.062(4) 0.059(4) -0.014(3) 0.010(3) -0.006(4)
O2 0.051(2) 0.055(2) 0.051(2) 0.002(2) 0.0009(19) -0.003(2)
N2 0.046(3) 0.037(2) 0.039(2) 0.000(2) 0.005(2) -0.001(2)
C21 0.054(3) 0.035(3) 0.042(3) -0.002(2) 0.014(3) 0.003(3)
C22 0.057(3) 0.042(3) 0.046(3) -0.001(3) 0.017(3) -0.005(3)
C23 0.072(4) 0.061(4) 0.037(3) 0.005(3) 0.014(3) -0.003(3)
C24 0.073(4) 0.059(4) 0.059(4) -0.003(3) 0.026(3) -0.018(4)
C25 0.059(4) 0.057(4) 0.057(4) 0.002(3) 0.017(3) -0.010(3)
C26 0.048(3) 0.043(3) 0.045(3) -0.004(3) 0.009(3) -0.004(3)
C27 0.050(3) 0.056(4) 0.044(3) -0.002(3) 0.005(3) -0.007(3)
C28 0.051(3) 0.042(3) 0.041(3) -0.001(3) 0.005(2) 0.004(3)
C29 0.059(4) 0.042(3) 0.048(3) -0.003(3) 0.011(3) 0.001(3)
C30 0.062(4) 0.052(4) 0.046(3) 0.005(3) 0.013(3) -0.002(3)
C31 0.053(3) 0.043(3) 0.048(3) 0.000(3) 0.007(3) -0.004(3)
C32 0.058(4) 0.074(5) 0.079(5) 0.008(4) 0.016(3) -0.010(4)
C33 0.090(5) 0.040(3) 0.071(5) 0.000(3) 0.005(4) -0.009(3)
C34 0.056(3) 0.050(3) 0.035(3) 0.005(3) 0.009(2) -0.003(3)
C35 0.061(4) 0.054(4) 0.046(3) 0.007(3) 0.009(3) -0.003(3)
C36 0.059(4) 0.067(4) 0.057(4) 0.017(3) 0.009(3) 0.003(3)
C37 0.065(4) 0.068(4) 0.048(4) 0.005(3) 0.006(3) -0.010(4)
C38 0.076(4) 0.058(4) 0.047(4) -0.008(3) 0.019(3) -0.003(4)
C39 0.065(4) 0.050(4) 0.044(3) 0.003(3) 0.007(3) 0.008(3)
C40 0.053(3) 0.034(3) 0.049(3) -0.004(3) 0.011(3) 0.004(3)

loop_
_atom_type_symbol
_atom_type_description
_atom_type_scat_dispersion_real
_atom_type_scat_dispersion_imag
_atom_type_scat_source
C C 0.0033 0.0016 'International Tables Vol C Tables 4.2.6.8 and 6.1.1.4'
H H 0.0000 0.0000 'International Tables Vol C Tables 4.2.6.8 and 6.1.1.4'
N N 0.0061 0.0033 'International Tables Vol C Tables 4.2.6.8 and 6.1.1.4'
O O 0.0106 0.0060 'International Tables Vol C Tables 4.2.6.8 and 6.1.1.4'

loop_
_geom_angle_atom_site_label_1
_geom_angle_atom_site_label_2
_geom_angle_atom_site_label_3
_geom_angle
_geom_angle_site_symmetry_1
_geom_angle_site_symmetry_3
_geom_angle_publ_flag
C1 N1 C8 109.5(5) . . ?
C1 N1 C12 125.4(5) . . ?
C8 N1 C12 125.1(5) . . ?
N1 C1 C6 105.7(5) . . ?
C2 C1 N1 132.6(6) . . ?
C2 C1 C6 121.7(5) . . ?
C1 C2 H2 121.3 . . ?
C1 C2 C3 117.4(6) . . ?
C3 C2 H2 121.3 . . ?
C2 C3 H3 119.3 . . ?
C2 C3 C4 121.4(7) . . ?
C4 C3 H3 119.3 . . ?
C3 C4 H4 119.2 . . ?
C5 C4 C3 121.6(6) . . ?
C5 C4 H4 119.2 . . ?
C4 C5 H5 120.6 . . ?
C4 C5 C6 118.9(7) . . ?
C6 C5 H5 120.6 . . ?
C1 C6 C7 108.2(5) . . ?
C5 C6 C1 119.0(6) . . ?
C5 C6 C7 132.8(6) . . ?
C6 C7 H7 126.2 . . ?
C8 C7 C6 107.7(6) . . ?
C8 C7 H7 126.2 . . ?
N1 C8 C9 118.6(5) . . ?
C7 C8 N1 109.0(5) . . ?
C7 C8 C9 132.0(6) . . ?
C8 C9 H9 106.7 . . ?
C8 C9 C10 109.0(6) . . ?
C8 C9 C15 112.8(6) . . ?
C10 C9 H9 106.7 . . ?
C10 C9 C15 114.5(6) . . ?
C15 C9 H9 106.7 . . ?
C9 C10 H10A 108.7 . . ?
C9 C10 H10B 108.7 . . ?
C9 C10 C11 114.3(6) . . ?
H10A C10 H10B 107.6 . . ?
C11 C10 H10A 108.7 . . ?
C11 C10 H10B 108.7 . . ?
C12 C11 C10 112.3(5) . . ?
C12 C11 C13 108.0(5) . . ?
C12 C11 C14 107.1(5) . . ?
C13 C11 C10 113.1(6) . . ?
C14 C11 C10 107.2(6) . . ?
C14 C11 C13 108.9(5) . . ?
O1 C12 N1 119.2(5) . . ?
O1 C12 C11 124.2(6) . . ?
N1 C12 C11 116.6(5) . . ?
C11 C13 H13A 109.5 . . ?
C11 C13 H13B 109.5 . . ?
C11 C13 H13C 109.5 . . ?
H13A C13 H13B 109.5 . . ?
H13A C13 H13C 109.5 . . ?
H13B C13 H13C 109.5 . . ?
C11 C14 H14A 109.5 . . ?
C11 C14 H14B 109.5 . . ?
C11 C14 H14C 109.5 . . ?
H14A C14 H14B 109.5 . . ?
H14A C14 H14C 109.5 . . ?
H14B C14 H14C 109.5 . . ?
C16 C15 C9 122.3(6) . . ?
C16 C15 C20 118.9(6) . . ?
C20 C15 C9 118.8(6) . . ?
C15 C16 H16 120.0 . . ?
C15 C16 C17 120.1(7) . . ?
C17 C16 H16 120.0 . . ?
C16 C17 H17 120.0 . . ?
C16 C17 C18 120.1(7) . . ?
C18 C17 H17 120.0 . . ?
C17 C18 H18 120.8 . . ?
C19 C18 C17 118.4(7) . . ?
C19 C18 H18 120.8 . . ?
C18 C19 H19 119.2 . . ?
C18 C19 C20 121.5(7) . . ?
C20 C19 H19 119.2 . . ?
C15 C20 H20 119.5 . . ?
C19 C20 C15 120.9(7) . . ?
C19 C20 H20 119.5 . . ?
C28 N2 C21 107.7(4) . . ?
C40 N2 C21 125.9(4) . . ?
C40 N2 C28 126.3(5) . . ?
C22 C21 N2 130.6(5) . . ?
C22 C21 C26 122.0(5) . . ?
C26 C21 N2 107.5(5) . . ?
C21 C22 H22 121.0 . . ?
C21 C22 C23 117.9(5) . . ?
C23 C22 H22 121.0 . . ?
C22 C23 H23 119.4 . . ?
C22 C23 C24 121.1(6) . . ?
C24 C23 H23 119.4 . . ?
C23 C24 H24 119.6 . . ?
C25 C24 C23 120.7(6) . . ?
C25 C24 H24 119.6 . . ?
C24 C25 H25 120.4 . . ?
C24 C25 C26 119.3(6) . . ?
C26 C25 H25 120.4 . . ?
C21 C26 C27 107.2(5) . . ?
C25 C26 C21 119.0(5) . . ?
C25 C26 C27 133.9(5) . . ?
C26 C27 H27 125.8 . . ?
C28 C27 C26 108.5(5) . . ?
C28 C27 H27 125.8 . . ?
N2 C28 C29 119.2(5) . . ?
C27 C28 N2 109.1(5) . . ?
C27 C28 C29 131.6(5) . . ?
C28 C29 H29 107.4 . . ?
C28 C29 C30 109.1(5) . . ?
C28 C29 C34 114.7(5) . . ?
C30 C29 H29 107.4 . . ?
C34 C29 H29 107.4 . . ?
C34 C29 C30 110.6(5) . . ?
C29 C30 H30A 109.0 . . ?
C29 C30 H30B 109.0 . . ?
H30A C30 H30B 107.8 . . ?
C31 C30 C29 113.0(5) . . ?
C31 C30 H30A 109.0 . . ?
C31 C30 H30B 109.0 . . ?
C30 C31 C32 108.1(5) . . ?
C30 C31 C33 112.3(5) . . ?
C33 C31 C32 109.6(5) . . ?
C40 C31 C30 111.8(5) . . ?
C40 C31 C32 108.3(5) . . ?
C40 C31 C33 106.7(5) . . ?
C31 C32 H32A 109.5 . . ?
C31 C32 H32B 109.5 . . ?
C31 C32 H32C 109.5 . . ?
H32A C32 H32B 109.5 . . ?
H32A C32 H32C 109.5 . . ?
H32B C32 H32C 109.5 . . ?
C31 C33 H33A 109.5 . . ?
C31 C33 H33B 109.5 . . ?
C31 C33 H33C 109.5 . . ?
H33A C33 H33B 109.5 . . ?
H33A C33 H33C 109.5 . . ?
H33B C33 H33C 109.5 . . ?
C35 C34 C29 119.9(5) . . ?
C35 C34 C39 117.6(5) . . ?
C39 C34 C29 122.4(5) . . ?
C34 C35 H35 119.7 . . ?
C36 C35 C34 120.6(6) . . ?
C36 C35 H35 119.7 . . ?
C35 C36 H36 119.3 . . ?
C37 C36 C35 121.4(6) . . ?
C37 C36 H36 119.3 . . ?
C36 C37 H37 120.6 . . ?
C36 C37 C38 118.8(6) . . ?
C38 C37 H37 120.6 . . ?
C37 C38 H38 119.9 . . ?
C39 C38 C37 120.3(6) . . ?
C39 C38 H38 119.9 . . ?
C34 C39 H39 119.3 . . ?
C38 C39 C34 121.3(6) . . ?
C38 C39 H39 119.3 . . ?
O2 C40 N2 120.0(5) . . ?
O2 C40 C31 123.2(5) . . ?
N2 C40 C31 116.7(5) . . ?

loop_
_geom_bond_atom_site_label_1
_geom_bond_atom_site_label_2
_geom_bond_distance
_geom_bond_site_symmetry_2
_geom_bond_publ_flag
O1 C12 1.217(7) . ?
N1 C1 1.397(7) . ?
N1 C8 1.409(7) . ?
N1 C12 1.414(7) . ?
C1 C2 1.378(8) . ?
C1 C6 1.419(8) . ?
C2 H2 0.9500 . ?
C2 C3 1.382(8) . ?
C3 H3 0.9500 . ?
C3 C4 1.388(9) . ?
C4 H4 0.9500 . ?
C4 C5 1.358(9) . ?
C5 H5 0.9500 . ?
C5 C6 1.394(8) . ?
C6 C7 1.438(8) . ?
C7 H7 0.9500 . ?
C7 C8 1.347(8) . ?
C8 C9 1.473(8) . ?
C9 H9 1.0000 . ?
C9 C10 1.475(9) . ?
C9 C15 1.528(9) . ?
C10 H10A 0.9900 . ?
C10 H10B 0.9900 . ?
C10 C11 1.532(9) . ?
C11 C12 1.504(8) . ?
C11 C13 1.521(8) . ?
C11 C14 1.520(8) . ?
C13 H13A 0.9800 . ?
C13 H13B 0.9800 . ?
C13 H13C 0.9800 . ?
C14 H14A 0.9800 . ?
C14 H14B 0.9800 . ?
C14 H14C 0.9800 . ?
C15 C16 1.378(9) . ?
C15 C20 1.382(9) . ?
C16 H16 0.9500 . ?
C16 C17 1.400(9) . ?
C17 H17 0.9500 . ?
C17 C18 1.401(11) . ?
C18 H18 0.9500 . ?
C18 C19 1.364(11) . ?
C19 H19 0.9500 . ?
C19 C20 1.370(9) . ?
C20 H20 0.9500 . ?
O2 C40 1.210(6) . ?
N2 C21 1.417(7) . ?
N2 C28 1.400(6) . ?
N2 C40 1.396(7) . ?
C21 C22 1.372(7) . ?
C21 C26 1.402(7) . ?
C22 H22 0.9500 . ?
C22 C23 1.378(8) . ?
C23 H23 0.9500 . ?
C23 C24 1.396(8) . ?
C24 H24 0.9500 . ?
C24 C25 1.363(8) . ?
C25 H25 0.9500 . ?
C25 C26 1.397(8) . ?
C26 C27 1.429(8) . ?
C27 H27 0.9500 . ?
C27 C28 1.360(8) . ?
C28 C29 1.489(8) . ?
C29 H29 1.0000 . ?
C29 C30 1.532(8) . ?
C29 C34 1.499(8) . ?
C30 H30A 0.9900 . ?
C30 H30B 0.9900 . ?
C30 C31 1.530(8) . ?
C31 C32 1.542(8) . ?
C31 C33 1.533(8) . ?
C31 C40 1.516(8) . ?
C32 H32A 0.9800 . ?
C32 H32B 0.9800 . ?
C32 H32C 0.9800 . ?
C33 H33A 0.9800 . ?
C33 H33B 0.9800 . ?
C33 H33C 0.9800 . ?
C34 C35 1.378(8) . ?
C34 C39 1.391(8) . ?
C35 H35 0.9500 . ?
C35 C36 1.373(8) . ?
C36 H36 0.9500 . ?
C36 C37 1.361(9) . ?
C37 H37 0.9500 . ?
C37 C38 1.378(8) . ?
C38 H38 0.9500 . ?
C38 C39 1.366(8) . ?
C39 H39 0.9500 . ?

loop_
_geom_torsion_atom_site_label_1
_geom_torsion_atom_site_label_2
_geom_torsion_atom_site_label_3
_geom_torsion_atom_site_label_4
_geom_torsion
_geom_torsion_site_symmetry_1
_geom_torsion_site_symmetry_2
_geom_torsion_site_symmetry_3
_geom_torsion_site_symmetry_4
_geom_torsion_publ_flag
N1 C1 C2 C3 -179.5(6) . . . . ?
N1 C1 C6 C5 178.7(5) . . . . ?
N1 C1 C6 C7 0.1(6) . . . . ?
N1 C8 C9 C10 35.4(8) . . . . ?
N1 C8 C9 C15 163.7(5) . . . . ?
C1 N1 C8 C7 0.1(7) . . . . ?
C1 N1 C8 C9 174.3(5) . . . . ?
C1 N1 C12 O1 -6.9(8) . . . . ?
C1 N1 C12 C11 176.3(5) . . . . ?
C1 C2 C3 C4 -0.3(9) . . . . ?
C1 C6 C7 C8 0.0(7) . . . . ?
C2 C1 C6 C5 -1.6(9) . . . . ?
C2 C1 C6 C7 179.8(5) . . . . ?
C2 C3 C4 C5 0.3(10) . . . . ?
C3 C4 C5 C6 -1.0(10) . . . . ?
C4 C5 C6 C1 1.6(9) . . . . ?
C4 C5 C6 C7 179.8(7) . . . . ?
C5 C6 C7 C8 -178.4(7) . . . . ?
C6 C1 C2 C3 0.9(9) . . . . ?
C6 C7 C8 N1 -0.1(7) . . . . ?
C6 C7 C8 C9 -173.2(7) . . . . ?
C7 C8 C9 C10 -152.0(7) . . . . ?
C7 C8 C9 C15 -23.7(11) . . . . ?
C8 N1 C1 C2 -179.8(6) . . . . ?
C8 N1 C1 C6 -0.1(6) . . . . ?
C8 N1 C12 O1 174.2(6) . . . . ?
C8 N1 C12 C11 -2.7(8) . . . . ?
C8 C9 C10 C11 -56.7(8) . . . . ?
C8 C9 C15 C16 -51.9(9) . . . . ?
C8 C9 C15 C20 127.4(6) . . . . ?
C9 C10 C11 C12 48.8(8) . . . . ?
C9 C10 C11 C13 -73.9(7) . . . . ?
C9 C10 C11 C14 166.0(6) . . . . ?
C9 C15 C16 C17 -179.6(6) . . . . ?
C9 C15 C20 C19 -179.7(6) . . . . ?
C10 C9 C15 C16 73.5(8) . . . . ?
C10 C9 C15 C20 -107.2(7) . . . . ?
C10 C11 C12 O1 165.7(6) . . . . ?
C10 C11 C12 N1 -17.6(7) . . . . ?
C12 N1 C1 C2 1.1(10) . . . . ?
C12 N1 C1 C6 -179.2(5) . . . . ?
C12 N1 C8 C7 179.2(5) . . . . ?
C12 N1 C8 C9 -6.6(9) . . . . ?
C13 C11 C12 O1 -68.8(8) . . . . ?
C13 C11 C12 N1 107.8(6) . . . . ?
C14 C11 C12 O1 48.4(8) . . . . ?
C14 C11 C12 N1 -135.0(5) . . . . ?
C15 C9 C10 C11 175.9(6) . . . . ?
C15 C16 C17 C18 -0.7(10) . . . . ?
C16 C15 C20 C19 -0.4(9) . . . . ?
C16 C17 C18 C19 -0.4(10) . . . . ?
C17 C18 C19 C20 1.2(11) . . . . ?
C18 C19 C20 C15 -0.8(10) . . . . ?
C20 C15 C16 C17 1.2(10) . . . . ?
N2 C21 C22 C23 179.7(5) . . . . ?
N2 C21 C26 C25 -179.7(5) . . . . ?
N2 C21 C26 C27 0.4(6) . . . . ?
N2 C28 C29 C30 28.9(7) . . . . ?
N2 C28 C29 C34 153.6(5) . . . . ?
C21 N2 C28 C27 -0.5(6) . . . . ?
C21 N2 C28 C29 176.6(5) . . . . ?
C21 N2 C40 O2 -3.5(8) . . . . ?
C21 N2 C40 C31 180.0(5) . . . . ?
C21 C22 C23 C24 -1.0(9) . . . . ?
C21 C26 C27 C28 -0.7(7) . . . . ?
C22 C21 C26 C25 0.1(8) . . . . ?
C22 C21 C26 C27 -179.8(5) . . . . ?
C22 C23 C24 C25 2.1(10) . . . . ?
C23 C24 C25 C26 -2.0(10) . . . . ?
C24 C25 C26 C21 1.0(9) . . . . ?
C24 C25 C26 C27 -179.2(7) . . . . ?
C25 C26 C27 C28 179.4(6) . . . . ?
C26 C21 C22 C23 -0.1(8) . . . . ?
C26 C27 C28 N2 0.7(7) . . . . ?
C26 C27 C28 C29 -175.9(6) . . . . ?
C27 C28 C29 C30 -154.7(6) . . . . ?
C27 C28 C29 C34 -30.0(9) . . . . ?
C28 N2 C21 C22 -179.7(6) . . . . ?
C28 N2 C21 C26 0.1(6) . . . . ?
C28 N2 C40 O2 173.4(5) . . . . ?
C28 N2 C40 C31 -3.2(8) . . . . ?
C28 C29 C30 C31 -54.2(6) . . . . ?
C28 C29 C34 C35 134.6(6) . . . . ?
C28 C29 C34 C39 -48.6(8) . . . . ?
C29 C30 C31 C32 170.6(5) . . . . ?
C29 C30 C31 C33 -68.3(7) . . . . ?
C29 C30 C31 C40 51.6(7) . . . . ?
C29 C34 C35 C36 177.4(5) . . . . ?
C29 C34 C39 C38 -177.1(6) . . . . ?
C30 C29 C34 C35 -101.5(6) . . . . ?
C30 C29 C34 C39 75.3(7) . . . . ?
C30 C31 C40 O2 161.4(5) . . . . ?
C30 C31 C40 N2 -22.2(7) . . . . ?
C32 C31 C40 O2 42.5(8) . . . . ?
C32 C31 C40 N2 -141.1(5) . . . . ?
C33 C31 C40 O2 -75.5(7) . . . . ?
C33 C31 C40 N2 100.9(6) . . . . ?
C34 C29 C30 C31 178.8(5) . . . . ?
C34 C35 C36 C37 -0.5(10) . . . . ?
C35 C34 C39 C38 -0.2(9) . . . . ?
C35 C36 C37 C38 0.2(10) . . . . ?
C36 C37 C38 C39 0.0(10) . . . . ?
C37 C38 C39 C34 0.0(10) . . . . ?
C39 C34 C35 C36 0.5(9) . . . . ?
C40 N2 C21 C22 -2.4(9) . . . . ?
C40 N2 C21 C26 177.4(5) . . . . ?
C40 N2 C28 C27 -177.8(5) . . . . ?
C40 N2 C28 C29 -0.7(8) . . . . ?

loop_
_twin_individual_id
_twin_individual_mass_fraction_refined
1 0.835(2)
2 0.165(2)
